data_7117569
loop_
_publ_author_name
'Oyarzabal, I.'
'Ruiz, J.'
'Ruiz, E.'
'Aravena, D.'
'Seco, J. M.'
'Colacio, E.'

_publ_section_title
;
 Increasing the effective energy barrier promoted by the change of a
 counteranion in a Zn-Dy-Zn SMM: slow relaxation via the second excited
 state.
;
_journal_issue 62
_journal_name_full 'Chemical communications (Cambridge, England)'
_journal_page_first 12353
_journal_page_last 12356
_journal_paper_doi 10.1039/c5cc04495b
_journal_volume 51
_journal_year 2015
_chemical_formula_sum 'C40 H40 Br4 Cl2 Dy F6 N4 O8 P Zn2'
_chemical_formula_weight 1533.51
_chemical_name_systematic
;
 ?
;
_space_group_IT_number 15
_symmetry_cell_setting monoclinic
_symmetry_space_group_name_Hall '-C 2yc'
_symmetry_space_group_name_H-M 'C 1 2/c 1'
_atom_sites_solution_hydrogens geom
_atom_sites_solution_primary direct
_atom_sites_solution_secondary difmap
_audit_creation_method SHELXL-97
_audit_update_record
;
2015-05-28 deposited with the CCDC.
2015-06-17 downloaded from the CCDC.
;
_cell_angle_alpha 90.00
_cell_angle_beta 97.4595(12)
_cell_angle_gamma 90.00
_cell_formula_units_Z 4
_cell_length_a 17.1014(2)
_cell_length_b 18.2552(3)
_cell_length_c 15.9346(2)
_cell_measurement_reflns_used 6389
_cell_measurement_temperature 100(2)
_cell_measurement_theta_max 27.4830
_cell_measurement_theta_min 1.9830
_cell_volume 4932.51(12)
_computing_cell_refinement 'CrysAlisPro, Agilent Technologie'
_computing_data_collection 'CrysAlisPro, Agilent Technologie'
_computing_data_reduction 'CrysAlisPro, Agilent Technologie'
_computing_molecular_graphics 'Bruker SHELXTL'
_computing_publication_material 'Bruker SHELXTL'
_computing_structure_refinement 'SHELXL-97 (Sheldrick, 1997)'
_computing_structure_solution 'SHELXS-97 (Sheldrick, 2008)'
_diffrn_ambient_temperature 100(2)
_diffrn_measured_fraction_theta_full 1.000
_diffrn_measured_fraction_theta_max 1.000
_diffrn_measurement_device_type 'SuperNova, Single source at offset, Eos'
_diffrn_measurement_method '\w scans'
_diffrn_radiation_monochromator mirror
_diffrn_radiation_source 'SuperNova (Mo) X-ray Source'
_diffrn_radiation_type MoK\a
_diffrn_radiation_wavelength 0.71069
_diffrn_reflns_av_R_equivalents 0.0393
_diffrn_reflns_av_sigmaI/netI 0.0383
_diffrn_reflns_limit_h_max 20
_diffrn_reflns_limit_h_min -20
_diffrn_reflns_limit_k_max 21
_diffrn_reflns_limit_k_min -21
_diffrn_reflns_limit_l_max 18
_diffrn_reflns_limit_l_min -18
_diffrn_reflns_number 16724
_diffrn_reflns_theta_full 25.00
_diffrn_reflns_theta_max 25.00
_diffrn_reflns_theta_min 1.64
_exptl_absorpt_coefficient_mu 5.921
_exptl_absorpt_correction_T_max 1.00000
_exptl_absorpt_correction_T_min 0.81767
_exptl_absorpt_correction_type multi-scan
_exptl_absorpt_process_details 'CrysAlisPro, Agilent Technologies'
_exptl_crystal_colour Yellow
_exptl_crystal_density_diffrn 2.065
_exptl_crystal_density_method 'not measured'
_exptl_crystal_description Prismatic
_exptl_crystal_F_000 2964
_exptl_crystal_size_max 0.31
_exptl_crystal_size_mid 0.25
_exptl_crystal_size_min 0.17
_refine_diff_density_max 0.891
_refine_diff_density_min -0.540
_refine_diff_density_rms 0.105
_refine_ls_extinction_method none
_refine_ls_goodness_of_fit_ref 1.048
_refine_ls_hydrogen_treatment constr
_refine_ls_matrix_type full
_refine_ls_number_parameters 310
_refine_ls_number_reflns 4336
_refine_ls_number_restraints 0
_refine_ls_restrained_S_all 1.048
_refine_ls_R_factor_all 0.0412
_refine_ls_R_factor_gt 0.0307
_refine_ls_shift/su_max 0.001
_refine_ls_shift/su_mean 0.000
_refine_ls_structure_factor_coef Fsqd
_refine_ls_weighting_details 'calc w=1/[\s^2^(Fo^2^)+(0.0246P)^2^+14.0245P] where P=(Fo^2^+2Fc^2^)/3'
_refine_ls_weighting_scheme calc
_refine_ls_wR_factor_gt 0.0613
_refine_ls_wR_factor_ref 0.0653
_reflns_number_gt 3679
_reflns_number_total 4336
_reflns_threshold_expression >2sigma(I)
_cod_data_source_file c5cc04495b2.cif
_cod_data_source_block Compound1
_cod_depositor_comments
;
The following automatic conversions were performed:

'_symmetry_cell_setting' value 'Monoclinic' changed to 'monoclinic'
according to
/usr/data/users/saulius/crontab/automatic-downloads/current/RSC/lib/dictionaries/cif_core.dic
dictionary named 'cif_core.dic' version 2.4.2 from 2011-04-26.

Automatic conversion script
Id: cif_fix_values 3271 2015-04-21 07:52:19Z andrius 
;
_cod_original_cell_volume 4932.51(11)
_cod_original_sg_symbol_H-M C2/c
_cod_database_code 7117569

loop_
_symmetry_equiv_pos_as_xyz
'x, y, z'
'-x, y, -z+1/2'
'x+1/2, y+1/2, z'
'-x+1/2, y+1/2, -z+1/2'
'-x, -y, -z'
'x, -y, z-1/2'
'-x+1/2, -y+1/2, -z'
'x+1/2, -y+1/2, z-1/2'

loop_
_atom_site_label
_atom_site_type_symbol
_atom_site_fract_x
_atom_site_fract_y
_atom_site_fract_z
_atom_site_U_iso_or_equiv
_atom_site_adp_type
_atom_site_occupancy
_atom_site_symmetry_multiplicity
_atom_site_calc_flag
_atom_site_refinement_flags
Zn1 Zn 0.54711(3) 0.23818(3) 0.93146(3) 0.01683(12) Uani 1 1 d .
Br1A Br 0.89432(3) 0.33964(3) 0.74524(3) 0.03683(15) Uani 1 1 d .
Br2 Br 0.23883(3) 0.04228(3) 1.10263(3) 0.02879(13) Uani 1 1 d .
Dy1 Dy 0.5000 0.125908(16) 0.7500 0.01929(9) Uani 1 2 d S
Cl1A Cl 0.61808(6) 0.16334(6) 1.02069(7) 0.0242(2) Uani 1 1 d .
C1A C 0.6957(3) 0.1197(3) 0.7629(3) 0.0304(12) Uani 1 1 d .
H1A H 0.7399 0.0923 0.7545 0.036 Uiso 1 1 calc R
C2A C 0.7068(3) 0.1980(3) 0.7700(3) 0.0230(10) Uani 1 1 d .
C3A C 0.6498(2) 0.2448(3) 0.7979(3) 0.0208(10) Uani 1 1 d .
C4A C 0.6692(2) 0.3193(2) 0.8140(3) 0.0205(10) Uani 1 1 d .
C5A C 0.7411(2) 0.3457(3) 0.7967(3) 0.0242(10) Uani 1 1 d .
H5A H 0.7531 0.3950 0.8056 0.029 Uiso 1 1 calc R
C6A C 0.7958(2) 0.2996(3) 0.7660(3) 0.0271(11) Uani 1 1 d .
C7A C 0.7806(3) 0.2268(3) 0.7547(3) 0.0263(11) Uani 1 1 d .
H7A H 0.8187 0.1961 0.7370 0.032 Uiso 1 1 calc R
C8A C 0.6131(3) 0.3681(2) 0.8524(3) 0.0231(10) Uani 1 1 d .
H8A1 H 0.6330 0.4179 0.8542 0.028 Uiso 1 1 calc R
H8A2 H 0.5625 0.3677 0.8170 0.028 Uiso 1 1 calc R
C9A C 0.6795(3) 0.3446(3) 0.9951(3) 0.0260(11) Uani 1 1 d .
H9A1 H 0.7151 0.3117 0.9722 0.039 Uiso 1 1 calc R
H9A2 H 0.6720 0.3291 1.0510 0.039 Uiso 1 1 calc R
H9A3 H 0.7012 0.3932 0.9975 0.039 Uiso 1 1 calc R
C10A C 0.5478(3) 0.3953(2) 0.9766(3) 0.0253(11) Uani 1 1 d .
H10A H 0.5520 0.4438 0.9527 0.030 Uiso 1 1 calc R
H10B H 0.5630 0.3987 1.0373 0.030 Uiso 1 1 calc R
C11A C 0.4634(3) 0.3694(2) 0.9590(3) 0.0271(11) Uani 1 1 d .
H11A H 0.4302 0.4000 0.9892 0.033 Uiso 1 1 calc R
H11B H 0.4453 0.3736 0.8989 0.033 Uiso 1 1 calc R
C12A C 0.4724(3) 0.2844(3) 1.0798(3) 0.0246(10) Uani 1 1 d .
H12A H 0.4371 0.3158 1.1054 0.037 Uiso 1 1 calc R
H12B H 0.5259 0.2984 1.0989 0.037 Uiso 1 1 calc R
H12C H 0.4642 0.2345 1.0956 0.037 Uiso 1 1 calc R
C13A C 0.3763(2) 0.2651(2) 0.9576(3) 0.0219(10) Uani 1 1 d .
H13A H 0.3624 0.2768 0.8981 0.026 Uiso 1 1 calc R
H13B H 0.3395 0.2904 0.9890 0.026 Uiso 1 1 calc R
C14A C 0.3684(2) 0.1836(2) 0.9697(3) 0.0197(10) Uani 1 1 d .
C15A C 0.4121(2) 0.1370(2) 0.9237(3) 0.0188(10) Uani 1 1 d .
C16A C 0.4058(2) 0.0602(2) 0.9348(3) 0.0206(10) Uani 1 1 d .
C17A C 0.3545(2) 0.0321(2) 0.9898(3) 0.0228(10) Uani 1 1 d .
H17A H 0.3501 -0.0182 0.9972 0.027 Uiso 1 1 calc R
C18A C 0.3116(3) 0.0791(3) 1.0316(3) 0.0235(10) Uani 1 1 d .
C19A C 0.3194(2) 0.1546(3) 1.0238(3) 0.0229(10) Uani 1 1 d .
H19A H 0.2914 0.1858 1.0552 0.028 Uiso 1 1 calc R
C20A C 0.4534(3) 0.0080(3) 0.8945(3) 0.0263(11) Uani 1 1 d .
H20A H 0.4513 -0.0406 0.9115 0.032 Uiso 1 1 calc R
N1A N 0.6020(2) 0.34454(19) 0.9397(2) 0.0196(8) Uani 1 1 d .
N2A N 0.45686(19) 0.29157(19) 0.9860(2) 0.0204(8) Uani 1 1 d .
O1A O 0.63405(19) 0.08505(17) 0.76664(19) 0.0286(8) Uani 1 1 d .
O2A O 0.57945(16) 0.22058(16) 0.81259(17) 0.0193(7) Uani 1 1 d .
O3A O 0.45824(16) 0.16607(15) 0.87179(17) 0.0181(7) Uani 1 1 d .
O4A O 0.49636(18) 0.02189(17) 0.84005(19) 0.0269(7) Uani 1 1 d .
P1A P 0.5000 0.54689(13) 0.7500 0.0902(12) Uani 1 2 d S
F1A F 0.5513(3) 0.54630(19) 0.8408(2) 0.0983(17) Uani 1 1 d .
F2A F 0.4447(3) 0.6079(2) 0.7815(3) 0.134(2) Uani 1 1 d .
F3A F 0.4448(3) 0.4842(2) 0.7836(2) 0.0986(16) Uani 1 1 d .

loop_
_atom_site_aniso_label
_atom_site_aniso_U_11
_atom_site_aniso_U_22
_atom_site_aniso_U_33
_atom_site_aniso_U_23
_atom_site_aniso_U_13
_atom_site_aniso_U_12
Zn1 0.0205(3) 0.0163(3) 0.0135(3) 0.0000(2) 0.0013(2) 0.0011(2)
Br1A 0.0224(2) 0.0666(4) 0.0225(3) -0.0027(2) 0.0067(2) -0.0056(2)
Br2 0.0312(3) 0.0261(3) 0.0310(3) 0.0029(2) 0.0112(2) -0.0030(2)
Dy1 0.02819(17) 0.01801(17) 0.01131(15) 0.000 0.00121(12) 0.000
Cl1A 0.0277(6) 0.0226(6) 0.0210(6) 0.0042(5) -0.0021(4) 0.0026(5)
C1A 0.040(3) 0.032(3) 0.017(2) 0.000(2) -0.002(2) 0.016(3)
C2A 0.027(2) 0.029(3) 0.012(2) 0.000(2) -0.0031(18) 0.006(2)
C3A 0.024(2) 0.029(3) 0.008(2) 0.0045(19) -0.0028(18) 0.002(2)
C4A 0.021(2) 0.027(3) 0.013(2) 0.0065(19) 0.0012(18) 0.002(2)
C5A 0.025(2) 0.032(3) 0.015(2) -0.001(2) 0.0004(19) -0.003(2)
C6A 0.017(2) 0.051(4) 0.013(2) 0.002(2) -0.0002(18) -0.002(2)
C7A 0.022(2) 0.044(3) 0.011(2) 0.001(2) -0.0036(18) 0.011(2)
C8A 0.026(2) 0.017(2) 0.025(3) 0.004(2) 0.0021(19) -0.002(2)
C9A 0.030(3) 0.024(3) 0.024(3) -0.001(2) 0.002(2) -0.005(2)
C10A 0.034(3) 0.017(3) 0.027(3) 0.004(2) 0.010(2) -0.001(2)
C11A 0.030(3) 0.016(3) 0.037(3) 0.000(2) 0.012(2) 0.003(2)
C12A 0.030(2) 0.025(3) 0.020(2) -0.005(2) 0.008(2) -0.002(2)
C13A 0.020(2) 0.018(3) 0.029(3) 0.002(2) 0.0077(19) 0.0026(19)
C14A 0.018(2) 0.021(2) 0.018(2) -0.0011(19) -0.0041(18) 0.0008(19)
C15A 0.022(2) 0.022(3) 0.012(2) 0.0028(18) -0.0029(18) -0.0028(19)
C16A 0.023(2) 0.019(3) 0.019(2) -0.0002(19) 0.0007(18) -0.001(2)
C17A 0.030(3) 0.015(2) 0.022(3) 0.002(2) -0.001(2) -0.004(2)
C18A 0.026(2) 0.026(3) 0.018(2) 0.003(2) 0.0046(19) -0.005(2)
C19A 0.017(2) 0.025(3) 0.026(3) -0.001(2) 0.0014(19) 0.004(2)
C20A 0.034(3) 0.022(3) 0.022(3) 0.001(2) -0.001(2) 0.002(2)
N1A 0.0231(19) 0.0131(19) 0.023(2) 0.0008(16) 0.0065(16) 0.0012(16)
N2A 0.0228(19) 0.016(2) 0.023(2) -0.0006(16) 0.0052(16) 0.0011(16)
O1A 0.0350(19) 0.0239(19) 0.0246(18) -0.0010(15) -0.0049(15) 0.0057(16)
O2A 0.0246(16) 0.0201(17) 0.0130(15) 0.0022(13) 0.0020(12) 0.0004(13)
O3A 0.0235(16) 0.0169(17) 0.0134(15) -0.0013(12) 0.0010(12) -0.0020(13)
O4A 0.0377(19) 0.0219(18) 0.0225(17) 0.0027(14) 0.0093(15) 0.0041(15)
P1A 0.192(3) 0.0174(12) 0.0444(15) 0.000 -0.0495(19) 0.000
F1A 0.202(5) 0.033(2) 0.043(2) -0.0061(17) -0.049(3) 0.034(3)
F2A 0.203(5) 0.054(3) 0.112(4) -0.047(3) -0.105(4) 0.059(3)
F3A 0.208(5) 0.045(2) 0.036(2) -0.0027(18) -0.008(3) 0.007(3)

loop_
_atom_type_symbol
_atom_type_description
_atom_type_scat_dispersion_real
_atom_type_scat_dispersion_imag
_atom_type_scat_source
C C 0.0033 0.0016 'International Tables Vol C Tables 4.2.6.8 and 6.1.1.4'
H H 0.0000 0.0000 'International Tables Vol C Tables 4.2.6.8 and 6.1.1.4'
N N 0.0061 0.0033 'International Tables Vol C Tables 4.2.6.8 and 6.1.1.4'
O O 0.0106 0.0060 'International Tables Vol C Tables 4.2.6.8 and 6.1.1.4'
P P 0.1023 0.0942 'International Tables Vol C Tables 4.2.6.8 and 6.1.1.4'
F F 0.0171 0.0103 'International Tables Vol C Tables 4.2.6.8 and 6.1.1.4'
Cl Cl 0.1484 0.1585 'International Tables Vol C Tables 4.2.6.8 and 6.1.1.4'
Br Br -0.2901 2.4595 'International Tables Vol C Tables 4.2.6.8 and 6.1.1.4'
Zn Zn 0.2839 1.4301 'International Tables Vol C Tables 4.2.6.8 and 6.1.1.4'
Dy Dy -0.1892 4.4098 'International Tables Vol C Tables 4.2.6.8 and 6.1.1.4'

loop_
_geom_angle_atom_site_label_1
_geom_angle_atom_site_label_2
_geom_angle_atom_site_label_3
_geom_angle
_geom_angle_site_symmetry_1
_geom_angle_site_symmetry_3
O2A Zn1 N2A 138.44(12) . .
O2A Zn1 O3A 75.88(11) . .
N2A Zn1 O3A 87.24(12) . .
O2A Zn1 N1A 91.70(12) . .
N2A Zn1 N1A 83.96(13) . .
O3A Zn1 N1A 149.49(12) . .
O2A Zn1 Cl1A 107.63(8) . .
N2A Zn1 Cl1A 112.94(10) . .
O3A Zn1 Cl1A 101.78(8) . .
N1A Zn1 Cl1A 108.56(10) . .
O2A Zn1 Dy1 39.02(8) . .
N2A Zn1 Dy1 120.16(10) . .
O3A Zn1 Dy1 37.76(7) . .
N1A Zn1 Dy1 128.42(10) . .
Cl1A Zn1 Dy1 102.36(3) . .
O3A Dy1 O3A 142.39(14) 2_656 .
O3A Dy1 O2A 84.05(10) 2_656 .
O3A Dy1 O2A 68.13(10) . .
O3A Dy1 O2A 68.13(10) 2_656 2_656
O3A Dy1 O2A 84.05(10) . 2_656
O2A Dy1 O2A 84.78(14) . 2_656
O3A Dy1 O4A 73.01(10) 2_656 2_656
O3A Dy1 O4A 143.64(10) . 2_656
O2A Dy1 O4A 141.73(10) . 2_656
O2A Dy1 O4A 112.99(10) 2_656 2_656
O3A Dy1 O4A 143.64(10) 2_656 .
O3A Dy1 O4A 73.01(10) . .
O2A Dy1 O4A 112.99(10) . .
O2A Dy1 O4A 141.73(10) 2_656 .
O4A Dy1 O4A 74.52(15) 2_656 .
O3A Dy1 O1A 78.03(10) 2_656 .
O3A Dy1 O1A 114.10(10) . .
O2A Dy1 O1A 71.82(10) . .
O2A Dy1 O1A 140.58(10) 2_656 .
O4A Dy1 O1A 73.69(11) 2_656 .
O4A Dy1 O1A 77.56(11) . .
O3A Dy1 O1A 114.10(10) 2_656 2_656
O3A Dy1 O1A 78.03(10) . 2_656
O2A Dy1 O1A 140.58(10) . 2_656
O2A Dy1 O1A 71.82(10) 2_656 2_656
O4A Dy1 O1A 77.56(11) 2_656 2_656
O4A Dy1 O1A 73.69(11) . 2_656
O1A Dy1 O1A 143.67(16) . 2_656
O3A Dy1 Zn1 116.46(7) 2_656 .
O3A Dy1 Zn1 35.14(7) . .
O2A Dy1 Zn1 33.77(7) . .
O2A Dy1 Zn1 88.77(7) 2_656 .
O4A Dy1 Zn1 158.19(8) 2_656 .
O4A Dy1 Zn1 89.45(8) . .
O1A Dy1 Zn1 88.67(7) . .
O1A Dy1 Zn1 112.53(8) 2_656 .
O3A Dy1 Zn1 35.14(7) 2_656 2_656
O3A Dy1 Zn1 116.46(7) . 2_656
O2A Dy1 Zn1 88.77(7) . 2_656
O2A Dy1 Zn1 33.77(7) 2_656 2_656
O4A Dy1 Zn1 89.45(7) 2_656 2_656
O4A Dy1 Zn1 158.19(8) . 2_656
O1A Dy1 Zn1 112.53(8) . 2_656
O1A Dy1 Zn1 88.67(7) 2_656 2_656
Zn1 Dy1 Zn1 109.482(18) . 2_656
O1A C1A C2A 127.3(4) . .
C3A C2A C7A 119.8(4) . .
C3A C2A C1A 122.4(4) . .
C7A C2A C1A 117.7(4) . .
O2A C3A C2A 122.1(4) . .
O2A C3A C4A 118.9(4) . .
C2A C3A C4A 118.9(4) . .
C5A C4A C3A 119.5(4) . .
C5A C4A C8A 120.6(4) . .
C3A C4A C8A 119.8(4) . .
C4A C5A C6A 121.0(4) . .
C7A C6A C5A 120.7(4) . .
C7A C6A Br1A 120.6(3) . .
C5A C6A Br1A 118.6(4) . .
C6A C7A C2A 119.9(4) . .
N1A C8A C4A 112.1(3) . .
N1A C10A C11A 111.2(4) . .
N2A C11A C10A 110.6(4) . .
N2A C13A C14A 112.3(3) . .
C19A C14A C15A 120.1(4) . .
C19A C14A C13A 121.9(4) . .
C15A C14A C13A 117.9(4) . .
O3A C15A C14A 119.0(4) . .
O3A C15A C16A 122.4(4) . .
C14A C15A C16A 118.7(4) . .
C17A C16A C15A 120.0(4) . .
C17A C16A C20A 117.6(4) . .
C15A C16A C20A 122.4(4) . .
C18A C17A C16A 119.5(4) . .
C17A C18A C19A 121.2(4) . .
C17A C18A Br2 120.2(3) . .
C19A C18A Br2 118.6(3) . .
C14A C19A C18A 120.5(4) . .
O4A C20A C16A 126.4(4) . .
C10A N1A C8A 110.5(3) . .
C10A N1A C9A 108.5(3) . .
C8A N1A C9A 109.9(3) . .
C10A N1A Zn1 107.3(2) . .
C8A N1A Zn1 108.0(3) . .
C9A N1A Zn1 112.6(3) . .
C13A N2A C12A 108.5(3) . .
C13A N2A C11A 109.0(3) . .
C12A N2A C11A 111.3(3) . .
C13A N2A Zn1 115.3(3) . .
C12A N2A Zn1 109.2(3) . .
C11A N2A Zn1 103.5(2) . .
C1A O1A Dy1 130.2(3) . .
C3A O2A Zn1 117.7(2) . .
C3A O2A Dy1 131.2(3) . .
Zn1 O2A Dy1 107.21(12) . .
C15A O3A Zn1 114.5(2) . .
C15A O3A Dy1 132.9(3) . .
Zn1 O3A Dy1 107.10(11) . .
C20A O4A Dy1 130.6(3) . .
F2A P1A F2A 90.7(5) 2_656 .
F2A P1A F1A 90.7(2) 2_656 .
F2A P1A F1A 89.9(2) . .
F2A P1A F1A 89.9(2) 2_656 2_656
F2A P1A F1A 90.7(2) . 2_656
F1A P1A F1A 179.2(3) . 2_656
F2A P1A F3A 178.9(2) 2_656 .
F2A P1A F3A 89.7(3) . .
F1A P1A F3A 88.3(2) . .
F1A P1A F3A 91.1(2) 2_656 .
F2A P1A F3A 89.7(3) 2_656 2_656
F2A P1A F3A 178.9(2) . 2_656
F1A P1A F3A 91.1(2) . 2_656
F1A P1A F3A 88.3(2) 2_656 2_656
F3A P1A F3A 90.0(3) . 2_656

loop_
_geom_bond_atom_site_label_1
_geom_bond_atom_site_label_2
_geom_bond_distance
_geom_bond_site_symmetry_2
Zn1 O2A 2.066(3) .
Zn1 N2A 2.106(3) .
Zn1 O3A 2.138(3) .
Zn1 N1A 2.154(4) .
Zn1 Cl1A 2.2166(12) .
Zn1 Dy1 3.5504(5) .
Br1A C6A 1.904(4) .
Br2 C18A 1.909(4) .
Dy1 O3A 2.275(3) 2_656
Dy1 O3A 2.275(3) .
Dy1 O2A 2.340(3) .
Dy1 O2A 2.340(3) 2_656
Dy1 O4A 2.386(3) 2_656
Dy1 O4A 2.386(3) .
Dy1 O1A 2.393(3) .
Dy1 O1A 2.393(3) 2_656
Dy1 Zn1 3.5504(5) 2_656
C1A O1A 1.238(6) .
C1A C2A 1.443(7) .
C2A C3A 1.411(6) .
C2A C7A 1.419(6) .
C3A O2A 1.330(5) .
C3A C4A 1.416(6) .
C4A C5A 1.381(6) .
C4A C8A 1.497(6) .
C5A C6A 1.393(6) .
C6A C7A 1.362(7) .
C8A N1A 1.491(5) .
C9A N1A 1.493(5) .
C10A N1A 1.486(5) .
C10A C11A 1.509(6) .
C11A N2A 1.493(6) .
C12A N2A 1.489(5) .
C13A N2A 1.475(5) .
C13A C14A 1.509(6) .
C14A C19A 1.383(6) .
C14A C15A 1.402(6) .
C15A O3A 1.326(5) .
C15A C16A 1.417(6) .
C16A C17A 1.415(6) .
C16A C20A 1.456(6) .
C17A C18A 1.359(6) .
C18A C19A 1.391(6) .
C20A O4A 1.234(5) .
P1A F2A 1.584(5) 2_656
P1A F2A 1.584(5) .
P1A F1A 1.592(3) .
P1A F1A 1.592(3) 2_656
P1A F3A 1.619(5) .
P1A F3A 1.619(5) 2_656
